data_7027150
loop_
_publ_author_name
'Prichard, Robin G.'
'Parish, R. V.'
'Salehi, Zahra'

_publ_section_title
;
 Self-assembling copper(I) clusters involving electron-deficient,
 quadruply bridging thiolate ligands
;
_journal_issue 2
_journal_name_full 'Journal of the Chemical Society, Dalton Transactions'
_journal_page_first 243
_journal_paper_doi 10.1039/a808125e
_journal_year 1999
_chemical_formula_sum 'C24 H66 Cl17 Cu17 N6 O0 S6'
_chemical_formula_weight 2314.02
_chemical_name_systematic
; 
 ? 
;
_space_group_IT_number 14
_symmetry_cell_setting monoclinic
_symmetry_space_group_name_Hall '-P 2yn'
_symmetry_space_group_name_H-M 'P 1 21/n 1'
_atom_sites_solution_hydrogens geom
_atom_sites_solution_primary direct
_atom_sites_solution_secondary difmap
_audit_creation_method SHELXL-97
_cell_angle_alpha 90.00
_cell_angle_beta 92.54(3)
_cell_angle_gamma 90.00
_cell_formula_units_Z 4
_cell_length_a 13.058(4)
_cell_length_b 36.961(6)
_cell_length_c 13.417(2)
_cell_measurement_temperature 293(2)
_cell_volume 6469(2)
_computing_structure_refinement 'SHELXL-97 (Sheldrick, 1997)'
_computing_structure_solution 'SHELXS-97 (Sheldrick, 1990)'
_diffrn_ambient_temperature 293(2)
_diffrn_measured_fraction_theta_full 0.854
_diffrn_measured_fraction_theta_max 0.854
_diffrn_radiation_monochromator graphite
_diffrn_radiation_source 'fine-focus sealed tube'
_diffrn_radiation_type MoK\a
_diffrn_radiation_wavelength 0.71073
_diffrn_reflns_av_R_equivalents 0.0000
_diffrn_reflns_av_sigmaI/netI 0.1817
_diffrn_reflns_limit_h_max 10
_diffrn_reflns_limit_h_min -10
_diffrn_reflns_limit_k_max 42
_diffrn_reflns_limit_k_min 0
_diffrn_reflns_limit_l_max 0
_diffrn_reflns_limit_l_min -15
_diffrn_reflns_number 8827
_diffrn_reflns_theta_full 24.02
_diffrn_reflns_theta_max 24.02
_diffrn_reflns_theta_min 1.66
_exptl_absorpt_coefficient_mu 6.382
_exptl_absorpt_correction_T_max 0.4478
_exptl_absorpt_correction_T_min 0.1845
_exptl_crystal_colour colourless
_exptl_crystal_density_diffrn 2.376
_exptl_crystal_density_method 'not measured'
_exptl_crystal_description needle
_exptl_crystal_F_000 4520
_exptl_crystal_size_max 0.40
_exptl_crystal_size_mid 0.25
_exptl_crystal_size_min 0.15
_refine_diff_density_max 1.055
_refine_diff_density_min -0.981
_refine_diff_density_rms 0.213
_refine_ls_extinction_method none
_refine_ls_goodness_of_fit_ref 1.260
_refine_ls_hydrogen_treatment mixed
_refine_ls_matrix_type full
_refine_ls_number_parameters 497
_refine_ls_number_reflns 8827
_refine_ls_number_restraints 0
_refine_ls_restrained_S_all 1.260
_refine_ls_R_factor_all 0.2372
_refine_ls_R_factor_gt 0.1052
_refine_ls_shift/su_max 0.020
_refine_ls_shift/su_mean 0.001
_refine_ls_structure_factor_coef Fsqd
_refine_ls_weighting_details 'w=1/[\s^2^(Fo^2^)+(0.0500P)^2^+0.0000P] where P=(Fo^2^+2Fc^2^)/3'
_refine_ls_weighting_scheme calc
_refine_ls_wR_factor_gt 0.1570
_refine_ls_wR_factor_ref 0.2101
_reflns_number_gt 4034
_reflns_number_total 8827
_reflns_threshold_expression >2sigma(I)
_cod_data_source_file 808125Esup1.cif
_cod_data_source_block z96b
_cod_depositor_comments
;
The following automatic conversions were performed:

'_refine_ls_weighting_scheme' value 'calc
w=1/[\s^2^(Fo^2^)+(0.0500P)^2^+0.0000P] where P=(Fo^2^+2Fc^2^)/3' was
changed to 'calc'. New tag '_refine_ls_weighting_details' was
created. The value of the new tag was set to
'w=1/[\s^2^(Fo^2^)+(0.0500P)^2^+0.0000P] where P=(Fo^2^+2Fc^2^)/3'.

Automatic conversion script
Id: cif_fix_values 3143 2015-03-26 13:38:13Z robertas 
;
_cod_original_sg_symbol_H-M 'P  2(1)/n'
_cod_database_code 7027150

loop_
_symmetry_equiv_pos_as_xyz
'x, y, z'
'-x+1/2, y+1/2, -z+1/2'
'-x, -y, -z'
'x-1/2, -y-1/2, z-1/2'

loop_
_atom_site_label
_atom_site_type_symbol
_atom_site_fract_x
_atom_site_fract_y
_atom_site_fract_z
_atom_site_U_iso_or_equiv
_atom_site_adp_type
_atom_site_occupancy
_atom_site_calc_flag
_atom_site_refinement_flags
_atom_site_disorder_assembly
_atom_site_disorder_group
Cu1 Cu 0.4090(3) 0.07787(8) 0.2700(3) 0.0502(10) Uani 1 d . . .
Cu2 Cu 0.0962(3) 0.06320(8) 0.1878(3) 0.0515(10) Uani 1 d . . .
Cu3 Cu 0.0866(3) 0.18021(8) 0.1702(2) 0.0456(9) Uani 1 d . . .
Cu4 Cu 0.4063(3) 0.19262(8) 0.2429(3) 0.0506(10) Uani 1 d . . .
Cu5 Cu 0.2797(3) 0.17903(8) 0.0749(2) 0.0482(10) Uani 1 d . . .
Cu6 Cu 0.2773(3) 0.06468(8) 0.0868(2) 0.0473(10) Uani 1 d . . .
Cu7 Cu 0.2097(3) 0.07749(9) 0.3925(3) 0.0750(14) Uani 1 d . . .
Cu8 Cu 0.2014(3) 0.19276(9) 0.3732(2) 0.0614(12) Uani 1 d . . .
Cu9 Cu 0.4472(3) 0.13253(9) 0.1156(2) 0.0491(10) Uani 1 d . . .
Cu10 Cu 0.1269(2) 0.12504(9) 0.0264(2) 0.0454(9) Uani 1 d . . .
Cu11 Cu 0.0474(3) 0.13305(9) 0.3340(2) 0.0494(10) Uani 1 d . . .
Cu12 Cu 0.3688(3) 0.13811(14) 0.4190(3) 0.0910(16) Uani 1 d . . .
Cu16 Cu 0.5026(3) 0.05266(10) 0.0957(2) 0.0577(11) Uani 1 d . . .
Cu27 Cu 0.0014(3) 0.05547(10) 0.3731(3) 0.0666(12) Uani 1 d . . .
Cu30 Cu 0.5252(4) 0.10824(13) 0.5804(3) 0.1005(16) Uani 1 d . . .
Cu35 Cu 0.0790(3) 0.19909(10) -0.0391(2) 0.0576(11) Uani 1 d . . .
Cu48 Cu 0.3986(3) 0.22438(11) 0.4734(3) 0.0741(13) Uani 1 d . . .
Cl1 Cl 0.5453(5) 0.03763(16) 0.2577(5) 0.0483(19) Uani 1 d . . .
Cl2 Cl -0.0065(6) 0.01713(19) 0.2457(5) 0.056(2) Uani 1 d . . .
Cl3 Cl -0.0361(5) 0.21289(17) 0.0741(4) 0.0444(18) Uani 1 d . . .
Cl4 Cl 0.4795(5) 0.24190(16) 0.3357(4) 0.0390(17) Uani 1 d . . .
Cl5 Cl 0.2411(5) 0.21392(16) -0.0650(5) 0.0488(19) Uani 1 d . . .
Cl6 Cl 0.3768(5) 0.01734(16) 0.0248(4) 0.0385(17) Uani 1 d . . .
Cl7 Cl 0.1160(6) 0.04534(17) 0.5079(5) 0.0486(19) Uani 1 d . . .
Cl8 Cl 0.2300(5) 0.23748(16) 0.4885(4) 0.0441(18) Uani 1 d . . .
Cl9 Cl 0.5754(5) 0.10199(17) 0.0315(5) 0.0449(18) Uani 1 d . . .
Cl10 Cl 0.0467(5) 0.14345(18) -0.1234(4) 0.0472(19) Uani 1 d . . .
Cl11 Cl -0.0991(5) 0.10402(18) 0.3949(5) 0.0496(19) Uani 1 d . . .
Cl12 Cl 0.4471(6) 0.17142(18) 0.5539(5) 0.062(2) Uani 1 d . . .
Cl26 Cl 0.1068(5) 0.04746(17) -0.0024(5) 0.0449(18) Uani 1 d . . .
Cl31 Cl 0.4083(6) 0.07062(19) 0.5189(5) 0.064(2) Uani 1 d . . .
Cl32 Cl 0.6679(8) 0.1192(3) 0.6542(8) 0.124(4) Uani 1 d . . .
Cl49 Cl 0.4936(6) 0.19918(18) 0.0849(4) 0.051(2) Uani 1 d . . .
Cl81 Cl -0.0078(5) 0.19849(17) 0.3585(4) 0.0434(18) Uani 1 d . . .
S1 S 0.4650(5) 0.13483(15) 0.2876(4) 0.0283(15) Uani 1 d . . .
S2 S 0.2584(5) 0.05101(15) 0.2554(4) 0.0266(15) Uani 1 d . . .
S3 S 0.0348(5) 0.12075(16) 0.1647(4) 0.0291(16) Uani 1 d . . .
S4 S 0.2358(5) 0.20711(15) 0.2169(4) 0.0289(16) Uani 1 d . . .
S5 S 0.1974(5) 0.13584(16) 0.4334(4) 0.0287(16) Uani 1 d . . .
S6 S 0.2984(5) 0.12102(16) 0.0226(4) 0.0268(15) Uani 1 d . . .
N1 N 0.6743(16) 0.1905(5) 0.3050(14) 0.044(6) Uiso 1 d . . .
H1 H 0.6091 0.1991 0.3030 0.053 Uiso 1 calc R . .
N2 N 0.2513(16) -0.0185(6) 0.4323(14) 0.050(6) Uiso 1 d . . .
H2 H 0.2224 0.0034 0.4437 0.060 Uiso 1 calc R . .
N3 N -0.125(2) 0.0751(9) 0.006(2) 0.104(10) Uiso 1 d . . .
H3 H -0.0564 0.0714 0.0118 0.125 Uiso 1 calc R A 1
N4 N 0.1137(17) 0.2838(6) 0.3113(15) 0.056(6) Uiso 1 d . . .
H4 H 0.1225 0.2630 0.3469 0.067 Uiso 1 calc R . .
N5 N 0.0239(18) 0.1725(6) 0.5869(17) 0.066(7) Uiso 1 d . . .
H5 H 0.0298 0.1789 0.5220 0.080 Uiso 1 calc R B 1
N6 N 0.3263(15) 0.0605(5) -0.1725(14) 0.045(6) Uiso 1 d . . .
H6 H 0.3257 0.0535 -0.1075 0.054 Uiso 1 calc R . .
C11 C 0.6009(16) 0.1277(6) 0.3217(16) 0.032(6) Uiso 1 d . . .
H11A H 0.6115 0.1310 0.3932 0.039 Uiso 1 calc R . .
H11B H 0.6191 0.1030 0.3060 0.039 Uiso 1 calc R . .
C12 C 0.6678(18) 0.1518(6) 0.2717(16) 0.038(7) Uiso 1 d . . .
H12A H 0.6471 0.1517 0.2014 0.046 Uiso 1 calc R . .
H12B H 0.7364 0.1417 0.2775 0.046 Uiso 1 calc R . .
C13 C 0.734(2) 0.2142(7) 0.2400(17) 0.056(8) Uiso 1 d . . .
H13A H 0.7066 0.2123 0.1725 0.085 Uiso 1 calc R . .
H13B H 0.8042 0.2069 0.2432 0.085 Uiso 1 calc R . .
H13C H 0.7283 0.2388 0.2621 0.085 Uiso 1 calc R . .
C14 C 0.7137(18) 0.1933(6) 0.4109(15) 0.042(7) Uiso 1 d . . .
H14A H 0.6739 0.1780 0.4520 0.063 Uiso 1 calc R . .
H14B H 0.7084 0.2179 0.4330 0.063 Uiso 1 calc R . .
H14C H 0.7842 0.1858 0.4158 0.063 Uiso 1 calc R . .
C21 C 0.2818(18) 0.0022(6) 0.2610(15) 0.032(6) Uiso 1 d . . .
H21A H 0.2174 -0.0101 0.2457 0.038 Uiso 1 calc R . .
H21B H 0.3280 -0.0040 0.2090 0.038 Uiso 1 calc R . .
C22 C 0.325(2) -0.0121(7) 0.3551(17) 0.050(7) Uiso 1 d . . .
H22A H 0.3764 0.0047 0.3812 0.060 Uiso 1 calc R . .
H22B H 0.3591 -0.0348 0.3417 0.060 Uiso 1 calc R . .
C23 C 0.165(2) -0.0427(7) 0.405(2) 0.075(10) Uiso 1 d . . .
H23A H 0.1203 -0.0443 0.4599 0.112 Uiso 1 calc R . .
H23B H 0.1907 -0.0663 0.3903 0.112 Uiso 1 calc R . .
H23C H 0.1277 -0.0333 0.3477 0.112 Uiso 1 calc R . .
C24 C 0.304(2) -0.0292(7) 0.5298(19) 0.073(9) Uiso 1 d . . .
H24A H 0.2535 -0.0322 0.5792 0.109 Uiso 1 calc R . .
H24B H 0.3513 -0.0106 0.5508 0.109 Uiso 1 calc R . .
H24C H 0.3399 -0.0515 0.5215 0.109 Uiso 1 calc R . .
C31 C -0.1018(17) 0.1231(6) 0.1381(16) 0.037(7) Uiso 1 d . . .
H31A H -0.1349 0.1078 0.1859 0.045 Uiso 1 calc R . .
H31B H -0.1236 0.1477 0.1498 0.045 Uiso 1 calc R . .
C32 C -0.141(2) 0.1123(7) 0.0355(19) 0.059(9) Uiso 1 d . . .
H32A H -0.2140 0.1172 0.0303 0.071 Uiso 1 calc R . .
H32B H -0.1087 0.1277 -0.0123 0.071 Uiso 1 calc R . .
C33A C -0.154(6) 0.0821(19) -0.119(5) 0.10(3) Uiso 0.50 d P C 1
H33A H -0.1488 0.0596 -0.1543 0.145 Uiso 0.50 calc PR C 1
H33B H -0.1072 0.0993 -0.1449 0.145 Uiso 0.50 calc PR C 1
H33C H -0.2229 0.0912 -0.1278 0.145 Uiso 0.50 calc PR C 1
C34A C -0.162(5) 0.0495(18) 0.034(5) 0.07(2) Uiso 0.50 d P C 1
H34A H -0.1363 0.0290 -0.0008 0.110 Uiso 0.50 calc PR C 1
H34B H -0.2349 0.0509 0.0235 0.110 Uiso 0.50 calc PR C 1
H34C H -0.1455 0.0468 0.1045 0.110 Uiso 0.50 calc PR C 1
C33B C -0.138(5) 0.0608(18) -0.087(5) 0.09(2) Uiso 0.50 d P C 2
H33D H -0.1152 0.0361 -0.0864 0.132 Uiso 0.50 calc PR C 2
H33E H -0.0981 0.0745 -0.1326 0.132 Uiso 0.50 calc PR C 2
H33F H -0.2089 0.0618 -0.1086 0.132 Uiso 0.50 calc PR C 2
C34B C -0.193(4) 0.0479(13) 0.084(3) 0.030(13) Uiso 0.50 d P C 2
H34D H -0.1847 0.0230 0.0653 0.045 Uiso 0.50 calc PR C 2
H34E H -0.2644 0.0542 0.0786 0.045 Uiso 0.50 calc PR C 2
H34F H -0.1677 0.0512 0.1517 0.045 Uiso 0.50 calc PR C 2
C41 C 0.2347(18) 0.2570(6) 0.1918(17) 0.039(7) Uiso 1 d . . .
H41A H 0.2856 0.2683 0.2367 0.047 Uiso 1 calc R . .
H41B H 0.2562 0.2609 0.1243 0.047 Uiso 1 calc R . .
C42 C 0.138(2) 0.2755(7) 0.2024(17) 0.050(8) Uiso 1 d . . .
H42A H 0.0834 0.2607 0.1728 0.060 Uiso 1 calc R . .
H42B H 0.1391 0.2981 0.1655 0.060 Uiso 1 calc R . .
C43 C 0.003(2) 0.2932(8) 0.310(2) 0.089(11) Uiso 1 d . . .
H43A H -0.0364 0.2742 0.2776 0.133 Uiso 1 calc R . .
H43B H -0.0085 0.3154 0.2742 0.133 Uiso 1 calc R . .
H43C H -0.0184 0.2960 0.3772 0.133 Uiso 1 calc R . .
C44 C 0.182(2) 0.3118(8) 0.358(2) 0.087(11) Uiso 1 d . . .
H44A H 0.2524 0.3041 0.3554 0.130 Uiso 1 calc R . .
H44B H 0.1658 0.3149 0.4269 0.130 Uiso 1 calc R . .
H44C H 0.1733 0.3343 0.3235 0.130 Uiso 1 calc R . .
C51 C 0.1854(19) 0.1355(6) 0.5700(16) 0.042(7) Uiso 1 d . . .
H51A H 0.2164 0.1135 0.5966 0.050 Uiso 1 calc R . .
H51B H 0.2241 0.1558 0.5983 0.050 Uiso 1 calc R . .
C52 C 0.080(2) 0.1378(7) 0.6034(19) 0.060(8) Uiso 1 d . . .
H52A H 0.0816 0.1325 0.6743 0.073 Uiso 1 calc R . .
H52B H 0.0403 0.1187 0.5700 0.073 Uiso 1 calc R . .
C53A C -0.081(6) 0.173(2) 0.607(6) 0.09(3) Uiso 0.50 d P D 1
H53A H -0.1118 0.1946 0.5824 0.128 Uiso 0.50 calc PR D 1
H53B H -0.0891 0.1706 0.6771 0.128 Uiso 0.50 calc PR D 1
H53C H -0.1142 0.1524 0.5735 0.128 Uiso 0.50 calc PR D 1
C54A C 0.085(3) 0.2004(11) 0.652(3) 0.017(11) Uiso 0.50 d P D 1
H54A H 0.0497 0.2232 0.6497 0.025 Uiso 0.50 calc PR D 1
H54B H 0.1521 0.2032 0.6275 0.025 Uiso 0.50 calc PR D 1
H54C H 0.0902 0.1919 0.7199 0.025 Uiso 0.50 calc PR D 1
C53B C -0.094(5) 0.1558(18) 0.614(5) 0.06(2) Uiso 0.50 d P D 2
H53D H -0.1428 0.1752 0.6122 0.093 Uiso 0.50 calc PR D 2
H53E H -0.0901 0.1451 0.6791 0.093 Uiso 0.50 calc PR D 2
H53F H -0.1143 0.1378 0.5653 0.093 Uiso 0.50 calc PR D 2
C54B C 0.022(6) 0.2025(19) 0.632(5) 0.10(3) Uiso 0.50 d P D 2
H54D H -0.0200 0.2193 0.5946 0.150 Uiso 0.50 calc PR D 2
H54E H 0.0908 0.2119 0.6398 0.150 Uiso 0.50 calc PR D 2
H54F H -0.0049 0.1991 0.6969 0.150 Uiso 0.50 calc PR D 2
C61 C 0.3350(19) 0.1264(6) -0.1089(16) 0.042(7) Uiso 1 d . . .
H61A H 0.3162 0.1505 -0.1317 0.050 Uiso 1 calc R . .
H61B H 0.4088 0.1241 -0.1118 0.050 Uiso 1 calc R . .
C62 C 0.2834(19) 0.0985(6) -0.1792(17) 0.046(7) Uiso 1 d . . .
H62A H 0.2111 0.0974 -0.1657 0.055 Uiso 1 calc R . .
H62B H 0.2887 0.1069 -0.2473 0.055 Uiso 1 calc R . .
C63 C 0.259(2) 0.0357(7) -0.2305(18) 0.060(8) Uiso 1 d . . .
H63A H 0.2870 0.0116 -0.2264 0.090 Uiso 1 calc R . .
H63B H 0.2547 0.0433 -0.2990 0.090 Uiso 1 calc R . .
H63C H 0.1921 0.0358 -0.2041 0.090 Uiso 1 calc R . .
C64 C 0.438(2) 0.0602(7) -0.203(2) 0.070(9) Uiso 1 d . . .
H64A H 0.4771 0.0773 -0.1629 0.105 Uiso 1 calc R . .
H64B H 0.4411 0.0667 -0.2720 0.105 Uiso 1 calc R . .
H64C H 0.4665 0.0364 -0.1927 0.105 Uiso 1 calc R . .

loop_
_atom_site_aniso_label
_atom_site_aniso_U_11
_atom_site_aniso_U_22
_atom_site_aniso_U_33
_atom_site_aniso_U_23
_atom_site_aniso_U_13
_atom_site_aniso_U_12
Cu1 0.047(3) 0.0294(19) 0.075(3) -0.0041(18) 0.0062(19) -0.0055(17)
Cu2 0.046(3) 0.036(2) 0.072(3) 0.0123(18) 0.001(2) 0.0076(18)
Cu3 0.043(2) 0.034(2) 0.059(2) 0.0052(17) -0.0063(18) -0.0066(17)
Cu4 0.042(2) 0.038(2) 0.071(2) -0.0108(18) -0.0055(19) 0.0049(18)
Cu5 0.087(3) 0.0293(19) 0.0279(18) -0.0046(15) 0.0032(18) 0.0154(19)
Cu6 0.075(3) 0.034(2) 0.0350(19) 0.0106(15) 0.0201(18) 0.0124(18)
Cu7 0.145(4) 0.031(2) 0.053(2) -0.0030(18) 0.048(2) 0.003(2)
Cu8 0.121(4) 0.034(2) 0.0304(19) -0.0004(16) 0.016(2) -0.009(2)
Cu9 0.047(3) 0.061(2) 0.038(2) -0.0108(17) -0.0006(17) 0.0073(19)
Cu10 0.034(2) 0.070(2) 0.0325(19) 0.0067(17) 0.0073(16) -0.0001(19)
Cu11 0.045(3) 0.074(3) 0.0292(18) -0.0018(18) 0.0026(16) -0.0072(19)
Cu12 0.040(3) 0.189(5) 0.045(2) -0.033(3) 0.013(2) -0.012(3)
Cu16 0.054(3) 0.060(2) 0.059(2) 0.000(2) 0.009(2) 0.001(2)
Cu27 0.072(3) 0.060(3) 0.069(3) 0.009(2) 0.029(2) -0.009(2)
Cu30 0.107(4) 0.116(4) 0.079(3) 0.000(3) 0.013(3) -0.019(3)
Cu35 0.061(3) 0.066(3) 0.046(2) 0.0012(19) 0.0139(19) -0.002(2)
Cu48 0.066(3) 0.093(3) 0.065(3) 0.018(2) 0.021(2) 0.002(2)
Cl1 0.057(5) 0.029(4) 0.057(4) -0.002(3) -0.008(4) 0.010(3)
Cl2 0.054(5) 0.052(5) 0.061(5) 0.011(4) 0.006(4) -0.019(4)
Cl3 0.041(5) 0.046(4) 0.046(4) 0.007(3) 0.000(3) 0.007(3)
Cl4 0.051(5) 0.036(4) 0.030(3) -0.007(3) 0.011(3) -0.008(3)
Cl5 0.061(6) 0.036(4) 0.050(4) 0.010(3) 0.006(4) 0.007(4)
Cl6 0.036(5) 0.039(4) 0.041(4) 0.000(3) 0.012(3) 0.004(3)
Cl7 0.069(6) 0.038(4) 0.040(4) 0.010(3) 0.014(4) 0.004(4)
Cl8 0.055(5) 0.039(4) 0.039(4) -0.009(3) 0.009(3) 0.000(3)
Cl9 0.032(5) 0.050(4) 0.053(4) -0.009(3) 0.011(3) -0.001(3)
Cl10 0.055(5) 0.059(5) 0.028(3) -0.001(3) 0.001(3) 0.001(4)
Cl11 0.052(5) 0.056(5) 0.042(4) 0.009(3) 0.016(4) 0.004(4)
Cl12 0.086(6) 0.045(5) 0.053(5) -0.001(4) -0.028(4) 0.001(4)
Cl26 0.030(5) 0.051(4) 0.054(4) -0.019(3) 0.000(3) 0.000(3)
Cl31 0.078(6) 0.051(5) 0.062(5) 0.013(4) -0.002(4) 0.009(4)
Cl32 0.108(9) 0.091(7) 0.172(11) -0.054(7) -0.027(8) 0.017(7)
Cl49 0.072(6) 0.046(4) 0.037(4) 0.002(3) 0.019(4) -0.009(4)
Cl81 0.036(5) 0.046(4) 0.048(4) 0.008(3) 0.004(3) 0.012(3)
S1 0.030(4) 0.028(3) 0.027(3) 0.002(3) 0.002(3) 0.003(3)
S2 0.043(5) 0.015(3) 0.022(3) 0.005(3) 0.006(3) 0.004(3)
S3 0.037(5) 0.026(3) 0.024(3) -0.001(3) -0.002(3) 0.002(3)
S4 0.034(5) 0.022(3) 0.031(3) 0.000(3) 0.004(3) 0.002(3)
S5 0.035(5) 0.027(3) 0.025(3) 0.002(3) 0.003(3) 0.005(3)
S6 0.031(4) 0.030(3) 0.021(3) -0.001(3) 0.006(3) 0.000(3)

loop_
_atom_type_symbol
_atom_type_description
_atom_type_scat_dispersion_real
_atom_type_scat_dispersion_imag
_atom_type_scat_source
C C 0.0033 0.0016 'International Tables Vol C Tables 4.2.6.8 and 6.1.1.4'
H H 0.0000 0.0000 'International Tables Vol C Tables 4.2.6.8 and 6.1.1.4'
N N 0.0061 0.0033 'International Tables Vol C Tables 4.2.6.8 and 6.1.1.4'
O O 0.0106 0.0060 'International Tables Vol C Tables 4.2.6.8 and 6.1.1.4'
S S 0.1246 0.1234 'International Tables Vol C Tables 4.2.6.8 and 6.1.1.4'
Cl Cl 0.1484 0.1585 'International Tables Vol C Tables 4.2.6.8 and 6.1.1.4'
Cu Cu 0.2611 1.2697 'International Tables Vol C Tables 4.2.6.8 and 6.1.1.4'

loop_
_geom_angle_atom_site_label_1
_geom_angle_atom_site_label_2
_geom_angle_atom_site_label_3
_geom_angle
S2 Cu1 S1 136.0(3)
S2 Cu1 Cl1 112.8(3)
S1 Cu1 Cl1 111.2(3)
S2 Cu1 Cu16 101.2(2)
S1 Cu1 Cu16 104.2(2)
Cl1 Cu1 Cu16 51.34(19)
S2 Cu1 Cu9 115.1(2)
S1 Cu1 Cu9 50.60(17)
Cl1 Cu1 Cu9 103.5(2)
Cu16 Cu1 Cu9 63.58(12)
S2 Cu1 Cu6 51.11(16)
S1 Cu1 Cu6 114.5(2)
Cl1 Cu1 Cu6 104.6(2)
Cu16 Cu1 Cu6 61.39(12)
Cu9 Cu1 Cu6 69.04(11)
S2 Cu1 Cu12 102.0(2)
S1 Cu1 Cu12 46.34(18)
Cl1 Cu1 Cu12 131.7(2)
Cu16 Cu1 Cu12 150.47(16)
Cu9 Cu1 Cu12 89.97(13)
Cu6 Cu1 Cu12 123.39(15)
S3 Cu2 S2 122.9(3)
S3 Cu2 Cl2 121.5(3)
S2 Cu2 Cl2 105.0(3)
S3 Cu2 Cl26 96.2(2)
S2 Cu2 Cl26 104.5(2)
Cl2 Cu2 Cl26 102.6(3)
S3 Cu2 Cu6 102.5(2)
S2 Cu2 Cu6 53.85(17)
Cl2 Cu2 Cu6 134.0(2)
Cl26 Cu2 Cu6 56.46(17)
S3 Cu2 Cu27 92.8(2)
S2 Cu2 Cu27 93.71(19)
Cl2 Cu2 Cu27 49.7(2)
Cl26 Cu2 Cu27 150.7(2)
Cu6 Cu2 Cu27 147.42(17)
S4 Cu3 S3 132.9(3)
S4 Cu3 Cl3 119.1(2)
S3 Cu3 Cl3 106.3(3)
S4 Cu3 Cu11 103.72(19)
S3 Cu3 Cu11 51.81(16)
Cl3 Cu3 Cu11 126.4(2)
S4 Cu3 Cu10 108.6(2)
S3 Cu3 Cu10 50.38(17)
Cl3 Cu3 Cu10 97.87(19)
Cu11 Cu3 Cu10 97.33(13)
S4 Cu3 Cu5 50.65(17)
S3 Cu3 Cu5 103.5(2)
Cl3 Cu3 Cu5 110.7(2)
Cu11 Cu3 Cu5 121.40(15)
Cu10 Cu3 Cu5 60.01(11)
S4 Cu3 Cu35 98.9(2)
S3 Cu3 Cu35 101.65(19)
Cl3 Cu3 Cu35 49.35(18)
Cu11 Cu3 Cu35 153.01(15)
Cu10 Cu3 Cu35 61.19(11)
Cu5 Cu3 Cu35 64.21(12)
S4 Cu4 S1 123.7(3)
S4 Cu4 Cl4 105.3(2)
S1 Cu4 Cl4 116.4(2)
S4 Cu4 Cl49 109.2(3)
S1 Cu4 Cl49 98.7(2)
Cl4 Cu4 Cl49 100.6(2)
S4 Cu4 Cu5 51.89(17)
S1 Cu4 Cu5 102.66(19)
Cl4 Cu4 Cu5 140.5(2)
Cl49 Cu4 Cu5 66.5(2)
S4 Cu4 Cu9 107.14(19)
S1 Cu4 Cu9 51.49(16)
Cl4 Cu4 Cu9 145.4(2)
Cl49 Cu4 Cu9 57.19(18)
Cu5 Cu4 Cu9 59.82(11)
S4 Cu5 S6 136.6(2)
S4 Cu5 Cl5 111.9(2)
S6 Cu5 Cl5 107.3(2)
S4 Cu5 Cu4 53.09(18)
S6 Cu5 Cu4 110.6(2)
Cl5 Cu5 Cu4 131.1(2)
S4 Cu5 Cu9 109.9(2)
S6 Cu5 Cu9 52.48(18)
Cl5 Cu5 Cu9 129.5(2)
Cu4 Cu5 Cu9 61.58(12)
S4 Cu5 Cu10 108.0(2)
S6 Cu5 Cu10 50.09(18)
Cl5 Cu5 Cu10 94.5(2)
Cu4 Cu5 Cu10 133.65(15)
Cu9 Cu5 Cu10 98.37(13)
S4 Cu5 Cu3 50.19(18)
S6 Cu5 Cu3 105.1(2)
Cl5 Cu5 Cu3 100.9(2)
Cu4 Cu5 Cu3 97.94(13)
Cu9 Cu5 Cu3 127.68(14)
Cu10 Cu5 Cu3 59.91(12)
S6 Cu6 S2 125.7(2)
S6 Cu6 Cl6 117.9(2)
S2 Cu6 Cl6 105.3(2)
S6 Cu6 Cl26 99.7(2)
S2 Cu6 Cl26 105.8(3)
Cl6 Cu6 Cl26 97.6(2)
S6 Cu6 Cu2 108.8(2)
S2 Cu6 Cu2 52.85(18)
Cl6 Cu6 Cu2 130.8(2)
Cl26 Cu6 Cu2 58.82(18)
S6 Cu6 Cu16 90.9(2)
S2 Cu6 Cu16 94.3(2)
Cl6 Cu6 Cu16 48.86(18)
Cl26 Cu6 Cu16 145.1(2)
Cu2 Cu6 Cu16 147.12(15)
S6 Cu6 Cu1 95.01(19)
S2 Cu6 Cu1 47.09(18)
Cl6 Cu6 Cu1 96.1(2)
Cl26 Cu6 Cu1 152.3(2)
Cu2 Cu6 Cu1 94.21(13)
Cu16 Cu6 Cu1 57.09(12)
S6 Cu6 Cu10 47.07(17)
S2 Cu6 Cu10 108.66(19)
Cl6 Cu6 Cu10 143.8(2)
Cl26 Cu6 Cu10 61.50(17)
Cu2 Cu6 Cu10 66.01(11)
Cu16 Cu6 Cu10 137.93(14)
Cu1 Cu6 Cu10 116.11(13)
S2 Cu7 S5 131.4(3)
S2 Cu7 Cl7 120.4(3)
S5 Cu7 Cl7 106.4(3)
S2 Cu7 Cu27 96.1(2)
S5 Cu7 Cu27 102.7(2)
Cl7 Cu7 Cu27 52.3(2)
S2 Cu7 Cu11 108.0(2)
S5 Cu7 Cu11 49.59(19)
Cl7 Cu7 Cu11 97.8(2)
Cu27 Cu7 Cu11 60.93(13)
S4 Cu8 S5 124.6(2)
S4 Cu8 Cl8 115.6(3)
S5 Cu8 Cl8 116.0(3)
S4 Cu8 Cl81 99.0(2)
S5 Cu8 Cl81 93.4(2)
Cl8 Cu8 Cl81 97.2(2)
S4 Cu8 Cu11 99.8(2)
S5 Cu8 Cu11 49.76(18)
Cl8 Cu8 Cu11 137.4(2)
Cl81 Cu8 Cu11 52.33(17)
S4 Cu8 Cu12 100.1(2)
S5 Cu8 Cu12 48.01(19)
Cl8 Cu8 Cu12 104.5(2)
Cl81 Cu8 Cu12 141.0(2)
Cu11 Cu8 Cu12 90.98(14)
S6 Cu9 S1 126.4(3)
S6 Cu9 Cl9 104.6(2)
S1 Cu9 Cl9 117.1(3)
S6 Cu9 Cl49 106.8(3)
S1 Cu9 Cl49 96.4(2)
Cl9 Cu9 Cl49 101.8(3)
S6 Cu9 Cu5 51.52(17)
S1 Cu9 Cu5 102.37(19)
Cl9 Cu9 Cu5 139.8(2)
Cl49 Cu9 Cu5 64.62(19)
S6 Cu9 Cu4 106.9(2)
S1 Cu9 Cu4 52.40(17)
Cl9 Cu9 Cu4 144.5(2)
Cl49 Cu9 Cu4 53.49(16)
Cu5 Cu9 Cu4 58.60(11)
S6 Cu9 Cu1 95.1(2)
S1 Cu9 Cu1 48.47(17)
Cl9 Cu9 Cu1 98.9(2)
Cl49 Cu9 Cu1 144.65(19)
Cu5 Cu9 Cu1 113.57(15)
Cu4 Cu9 Cu1 94.06(13)
S6 Cu9 Cu16 88.36(19)
S1 Cu9 Cu16 96.28(19)
Cl9 Cu9 Cu16 46.90(18)
Cl49 Cu9 Cu16 148.5(2)
Cu5 Cu9 Cu16 139.27(16)
Cu4 Cu9 Cu16 148.48(15)
Cu1 Cu9 Cu16 56.49(11)
S6 Cu10 S3 125.5(3)
S6 Cu10 Cl10 114.3(2)
S3 Cu10 Cl10 119.6(3)
S6 Cu10 Cu3 105.9(2)
S3 Cu10 Cu3 51.57(17)
Cl10 Cu10 Cu3 106.5(2)
S6 Cu10 Cu5 50.89(17)
S3 Cu10 Cu5 104.6(2)
Cl10 Cu10 Cu5 105.9(2)
Cu3 Cu10 Cu5 60.08(11)
S6 Cu10 Cu35 104.7(2)
S3 Cu10 Cu35 101.4(2)
Cl10 Cu10 Cu35 52.16(19)
Cu3 Cu10 Cu35 59.73(11)
Cu5 Cu10 Cu35 63.70(12)
S6 Cu10 Cu6 47.85(17)
S3 Cu10 Cu6 95.15(19)
Cl10 Cu10 Cu6 134.6(2)
Cu3 Cu10 Cu6 118.33(13)
Cu5 Cu10 Cu6 90.90(13)
Cu35 Cu10 Cu6 152.40(15)
S3 Cu11 S5 126.4(3)
S3 Cu11 Cl11 103.1(3)
S5 Cu11 Cl11 119.7(3)
S3 Cu11 Cl81 107.7(2)
S5 Cu11 Cl81 96.9(2)
Cl11 Cu11 Cl81 98.5(2)
S3 Cu11 Cu3 51.33(17)
S5 Cu11 Cu3 103.8(2)
Cl11 Cu11 Cu3 135.5(2)
Cl81 Cu11 Cu3 65.36(17)
S3 Cu11 Cu27 88.72(19)
S5 Cu11 Cu27 96.5(2)
Cl11 Cu11 Cu27 48.07(19)
Cl81 Cu11 Cu27 146.1(2)
Cu3 Cu11 Cu27 139.78(15)
S3 Cu11 Cu8 109.4(2)
S5 Cu11 Cu8 47.83(17)
Cl11 Cu11 Cu8 144.4(2)
Cl81 Cu11 Cu8 58.21(18)
Cu3 Cu11 Cu8 63.17(11)
Cu27 Cu11 Cu8 144.20(16)
S3 Cu11 Cu7 98.0(2)
S5 Cu11 Cu7 47.05(17)
Cl11 Cu11 Cu7 99.8(2)
Cl81 Cu11 Cu7 143.9(2)
Cu3 Cu11 Cu7 117.63(14)
Cu27 Cu11 Cu7 56.40(13)
Cu8 Cu11 Cu7 89.85(14)
S1 Cu12 S5 131.8(3)
S1 Cu12 Cl12 113.2(3)
S5 Cu12 Cl12 110.4(3)
S1 Cu12 Cu8 107.8(2)
S5 Cu12 Cu8 47.95(18)
Cl12 Cu12 Cu8 95.2(2)
S1 Cu12 Cu1 47.02(18)
S5 Cu12 Cu1 103.2(2)
Cl12 Cu12 Cu1 142.6(3)
Cu8 Cu12 Cu1 119.90(15)
Cl9 Cu16 Cl6 128.0(3)
Cl9 Cu16 Cl1 118.2(3)
Cl6 Cu16 Cl1 113.5(3)
Cl9 Cu16 Cu1 104.7(2)
Cl6 Cu16 Cu1 101.7(2)
Cl1 Cu16 Cu1 52.67(19)
Cl9 Cu16 Cu6 107.3(2)
Cl6 Cu16 Cu6 51.19(18)
Cl1 Cu16 Cu6 105.8(2)
Cu1 Cu16 Cu6 61.53(12)
Cl9 Cu16 Cu9 49.80(18)
Cl6 Cu16 Cu9 115.0(2)
Cl1 Cu16 Cu9 101.5(2)
Cu1 Cu16 Cu9 59.93(11)
Cu6 Cu16 Cu9 67.75(11)
Cl2 Cu27 Cl11 127.0(3)
Cl2 Cu27 Cl7 120.2(3)
Cl11 Cu27 Cl7 112.7(3)
Cl2 Cu27 Cu2 52.95(19)
Cl11 Cu27 Cu2 108.2(2)
Cl7 Cu27 Cu2 114.0(2)
Cl2 Cu27 Cu7 105.4(2)
Cl11 Cu27 Cu7 108.7(2)
Cl7 Cu27 Cu7 52.72(19)
Cu2 Cu27 Cu7 66.33(13)
Cl2 Cu27 Cu11 118.8(2)
Cl11 Cu27 Cu11 51.60(19)
Cl7 Cu27 Cu11 99.4(2)
Cu2 Cu27 Cu11 69.52(11)
Cu7 Cu27 Cu11 62.68(12)
Cl32 Cu30 Cl31 151.8(4)
Cl32 Cu30 Cl12 103.1(4)
Cl31 Cu30 Cl12 105.0(3)
Cl5 Cu35 Cl3 136.0(3)
Cl5 Cu35 Cl10 106.8(3)
Cl3 Cu35 Cl10 114.1(3)
Cl5 Cu35 Cu3 102.6(2)
Cl3 Cu35 Cu3 52.57(18)
Cl10 Cu35 Cu3 104.6(2)
Cl5 Cu35 Cu10 94.9(2)
Cl3 Cu35 Cu10 98.6(2)
Cl10 Cu35 Cu10 50.66(17)
Cu3 Cu35 Cu10 59.08(11)
Cl4 Cu48 Cl8 120.1(3)
Cl4 Cu48 Cl12 119.7(3)
Cl8 Cu48 Cl12 112.7(3)
Cu16 Cl1 Cu1 76.0(2)
Cu27 Cl2 Cu2 77.4(2)
Cu35 Cl3 Cu3 78.1(2)
Cu48 Cl4 Cu4 91.0(3)
Cu35 Cl5 Cu5 84.9(2)
Cu16 Cl6 Cu6 79.9(2)
Cu27 Cl7 Cu7 75.0(2)
Cu48 Cl8 Cu8 85.1(3)
Cu16 Cl9 Cu9 83.3(2)
Cu10 Cl10 Cu35 77.2(2)
Cu27 Cl11 Cu11 80.3(2)
Cu48 Cl12 Cu12 89.0(3)
Cu48 Cl12 Cu30 159.1(4)
Cu12 Cl12 Cu30 77.8(2)
Cu6 Cl26 Cu2 64.72(18)
Cu4 Cl49 Cu9 69.32(19)
Cu11 Cl81 Cu8 69.47(18)
C11 S1 Cu12 112.7(7)
C11 S1 Cu1 101.6(7)
Cu12 S1 Cu1 86.6(3)
C11 S1 Cu9 107.3(7)
Cu12 S1 Cu9 139.7(3)
Cu1 S1 Cu9 80.9(2)
C11 S1 Cu4 119.8(7)
Cu12 S1 Cu4 87.9(3)
Cu1 S1 Cu4 136.9(3)
Cu9 S1 Cu4 76.1(2)
C21 S2 Cu7 117.2(7)
C21 S2 Cu1 107.1(8)
Cu7 S2 Cu1 90.9(3)
C21 S2 Cu2 110.9(8)
Cu7 S2 Cu2 87.0(3)
Cu1 S2 Cu2 138.2(3)
C21 S2 Cu6 103.2(7)
Cu7 S2 Cu6 139.3(3)
Cu1 S2 Cu6 81.8(2)
Cu2 S2 Cu6 73.3(2)
C31 S3 Cu10 113.0(7)
C31 S3 Cu2 114.1(8)
Cu10 S3 Cu2 88.9(2)
C31 S3 Cu3 104.3(8)
Cu10 S3 Cu3 78.1(2)
Cu2 S3 Cu3 141.5(3)
C31 S3 Cu11 102.2(7)
Cu10 S3 Cu11 140.7(3)
Cu2 S3 Cu11 92.3(2)
Cu3 S3 Cu11 76.9(2)
C41 S4 Cu8 113.8(8)
C41 S4 Cu3 112.7(8)
Cu8 S4 Cu3 87.1(3)
C41 S4 Cu5 107.5(7)
Cu8 S4 Cu5 138.7(3)
Cu3 S4 Cu5 79.2(2)
C41 S4 Cu4 104.8(8)
Cu8 S4 Cu4 92.1(3)
Cu3 S4 Cu4 139.4(3)
Cu5 S4 Cu4 75.0(2)
C51 S5 Cu7 104.4(8)
C51 S5 Cu8 111.4(8)
Cu7 S5 Cu8 144.1(3)
C51 S5 Cu12 102.3(8)
Cu7 S5 Cu12 86.1(3)
Cu8 S5 Cu12 84.0(3)
C51 S5 Cu11 117.6(8)
Cu7 S5 Cu11 83.4(2)
Cu8 S5 Cu11 82.4(2)
Cu12 S5 Cu11 140.1(3)
C61 S6 Cu10 108.2(8)
C61 S6 Cu5 103.2(7)
Cu10 S6 Cu5 79.0(2)
C61 S6 Cu6 119.9(8)
Cu10 S6 Cu6 85.1(2)
Cu5 S6 Cu6 136.9(3)
C61 S6 Cu9 104.4(8)
Cu10 S6 Cu9 142.5(3)
Cu5 S6 Cu9 76.0(2)
Cu6 S6 Cu9 94.4(2)
C13 N1 C14 110.6(19)
C13 N1 C12 114.5(18)
C14 N1 C12 111.3(18)
C22 N2 C23 116(2)
C22 N2 C24 112(2)
C23 N2 C24 112(2)
C34A N3 C33B 87(5)
C34A N3 C32 130(5)
C33B N3 C32 127(4)
C34A N3 C34B 22(4)
C33B N3 C34B 107(4)
C32 N3 C34B 108(3)
C34A N3 C33A 112(5)
C33B N3 C33A 32(3)
C32 N3 C33A 95(3)
C34B N3 C33A 125(3)
C43 N4 C44 114(2)
C43 N4 C42 106(2)
C44 N4 C42 113(2)
C54B N5 C53A 83(4)
C54B N5 C52 135(4)
C53A N5 C52 117(4)
C54B N5 C54A 33(3)
C53A N5 C54A 112(4)
C52 N5 C54A 105(2)
C54B N5 C53B 100(4)
C53A N5 C53B 21(4)
C52 N5 C53B 96(3)
C54A N5 C53B 124(3)
C63 N6 C62 109.8(19)
C63 N6 C64 114(2)
C62 N6 C64 110.2(19)
C12 C11 S1 113.5(16)
C11 C12 N1 118.7(19)
C22 C21 S2 116.8(16)
C21 C22 N2 116(2)
C32 C31 S3 117.5(18)
N3 C32 C31 117(2)
C42 C41 S4 116.5(18)
C41 C42 N4 114(2)
C52 C51 S5 115.1(18)
C51 C52 N5 118(2)
C62 C61 S6 112.8(16)
N6 C62 C61 115.9(19)

loop_
_geom_bond_atom_site_label_1
_geom_bond_atom_site_label_2
_geom_bond_distance
Cu1 S2 2.203(7)
Cu1 S1 2.237(7)
Cu1 Cl1 2.330(7)
Cu1 Cu16 2.843(5)
Cu1 Cu9 2.951(5)
Cu1 Cu6 2.977(5)
Cu1 Cu12 3.053(5)
Cu2 S3 2.289(7)
Cu2 S2 2.311(7)
Cu2 Cl2 2.323(7)
Cu2 Cl26 2.628(7)
Cu2 Cu6 2.777(5)
Cu2 Cu27 2.840(5)
Cu3 S4 2.250(7)
Cu3 S3 2.300(7)
Cu3 Cl3 2.347(7)
Cu3 Cu11 2.869(4)
Cu3 Cu10 2.872(5)
Cu3 Cu5 2.877(5)
Cu3 Cu35 2.892(4)
Cu4 S4 2.302(7)
Cu4 S1 2.339(7)
Cu4 Cl4 2.383(7)
Cu4 Cl49 2.462(7)
Cu4 Cu5 2.781(5)
Cu4 Cu9 2.866(4)
Cu5 S4 2.265(6)
Cu5 S6 2.273(7)
Cu5 Cl5 2.314(7)
Cu5 Cu9 2.817(5)
Cu5 Cu10 2.875(5)
Cu6 S6 2.275(7)
Cu6 S2 2.341(6)
Cu6 Cl6 2.353(7)
Cu6 Cl26 2.560(7)
Cu6 Cu16 2.973(5)
Cu6 Cu10 3.057(5)
Cu7 S2 2.203(6)
Cu7 S5 2.233(7)
Cu7 Cl7 2.340(7)
Cu7 Cu27 2.840(6)
Cu7 Cu11 3.030(5)
Cu8 S4 2.229(6)
Cu8 S5 2.255(7)
Cu8 Cl8 2.284(7)
Cu8 Cl81 2.737(8)
Cu8 Cu11 3.016(5)
Cu8 Cu12 3.020(6)
Cu9 S6 2.303(7)
Cu9 S1 2.310(6)
Cu9 Cl9 2.349(7)
Cu9 Cl49 2.574(7)
Cu9 Cu16 3.054(5)
Cu10 S6 2.247(7)
Cu10 S3 2.262(7)
Cu10 Cl10 2.327(7)
Cu10 Cu35 2.934(5)
Cu11 S3 2.315(6)
Cu11 S5 2.323(7)
Cu11 Cl11 2.370(7)
Cu11 Cl81 2.549(7)
Cu11 Cu27 2.981(5)
Cu12 S1 2.212(7)
Cu12 S5 2.257(7)
Cu12 Cl12 2.382(8)
Cu16 Cl9 2.245(7)
Cu16 Cl6 2.274(7)
Cu16 Cl1 2.289(7)
Cu27 Cl2 2.219(8)
Cu27 Cl11 2.250(8)
Cu27 Cl7 2.327(8)
Cu30 Cl32 2.111(11)
Cu30 Cl31 2.198(9)
Cu30 Cl12 2.566(8)
Cu35 Cl5 2.229(8)
Cu35 Cl3 2.242(7)
Cu35 Cl10 2.376(7)
Cu48 Cl4 2.262(7)
Cu48 Cl8 2.273(8)
Cu48 Cl12 2.311(8)
S1 C11 1.83(2)
S2 C21 1.83(2)
S3 C31 1.81(2)
S4 C41 1.88(2)
S5 C51 1.85(2)
S6 C61 1.86(2)
N1 C13 1.48(3)
N1 C14 1.49(2)
N1 C12 1.50(3)
N2 C22 1.46(3)
N2 C23 1.47(3)
N2 C24 1.50(3)
N3 C34A 1.13(6)
N3 C33B 1.37(6)
N3 C32 1.44(3)
N3 C34B 1.72(5)
N3 C33A 1.73(7)
N4 C43 1.49(3)
N4 C44 1.49(3)
N4 C42 1.54(3)
N5 C54B 1.27(7)
N5 C53A 1.41(7)
N5 C52 1.49(3)
N5 C54A 1.55(4)
N5 C53B 1.71(7)
N6 C63 1.47(3)
N6 C62 1.51(3)
N6 C64 1.53(3)
C11 C12 1.43(3)
C21 C22 1.46(3)
C31 C32 1.50(3)
C41 C42 1.45(3)
C51 C52 1.47(3)
C61 C62 1.53(3)
